data_7220539
loop_
_publ_author_name
'Ghosh, Pradyut'
'Chakraborty, Sourav'
'Arunachalam, M.'
'Dutta, Ranjan'

_publ_section_title
;
 Arene Platform Based Hexa-amide Receptors for Anion Recognition: A
 Detailed Conformational and Thermodynamic Studies
;
_journal_name_full 'RSC Adv.'
_journal_paper_doi 10.1039/C5RA08747C
_journal_year 2015
_chemical_formula_sum 'C118 H186 Cl2 F6 N10 O16'
_chemical_formula_weight 2185.67
_chemical_name_systematic
; 
 ? 
;
_space_group_IT_number 14
_symmetry_cell_setting monoclinic
_symmetry_space_group_name_Hall '-P 2yn'
_symmetry_space_group_name_H-M 'P 1 21/n 1'
_atom_sites_solution_hydrogens geom
_atom_sites_solution_primary direct
_atom_sites_solution_secondary difmap
_audit_creation_method SHELXL-97
_audit_update_record
;
2015-02-12 deposited with the CCDC.
2015-05-21 downloaded from the CCDC.
;
_cell_angle_alpha 90.00
_cell_angle_beta 105.450(15)
_cell_angle_gamma 90.00
_cell_formula_units_Z 2
_cell_length_a 17.066(10)
_cell_length_b 18.946(10)
_cell_length_c 20.674(11)
_cell_measurement_reflns_used 1443
_cell_measurement_temperature 150(2)
_cell_measurement_theta_max 17.47
_cell_measurement_theta_min 2.31
_cell_volume 6443(6)
_computing_cell_refinement 'Bruker SAINT'
_computing_data_collection 'Bruker APEX2'
_computing_data_reduction 'Bruker SAINT'
_computing_molecular_graphics 'Ortep 3v.2'
_computing_publication_material 'Mercury 3.1'
_computing_structure_refinement 'SHELXL-97 (Sheldrick, 2008)'
_computing_structure_solution 'SHELXS-97 (Sheldrick, 2008)'
_diffrn_ambient_temperature 150(2)
_diffrn_measured_fraction_theta_full 0.993
_diffrn_measured_fraction_theta_max 0.993
_diffrn_measurement_device_type 'Bruker APEX-II CCD'
_diffrn_measurement_method '\f and \w scans'
_diffrn_radiation_monochromator graphite
_diffrn_radiation_source 'fine-focus sealed tube'
_diffrn_radiation_type MoK\a
_diffrn_radiation_wavelength 0.71073
_diffrn_reflns_av_R_equivalents 0.1341
_diffrn_reflns_av_unetI/netI 0.0989
_diffrn_reflns_limit_h_max 16
_diffrn_reflns_limit_h_min -15
_diffrn_reflns_limit_k_max 17
_diffrn_reflns_limit_k_min -17
_diffrn_reflns_limit_l_max 19
_diffrn_reflns_limit_l_min -18
_diffrn_reflns_number 26397
_diffrn_reflns_theta_full 19.68
_diffrn_reflns_theta_max 19.68
_diffrn_reflns_theta_min 1.38
_exptl_absorpt_coefficient_mu 0.120
_exptl_absorpt_correction_T_max 0.9929
_exptl_absorpt_correction_T_min 0.9881
_exptl_absorpt_correction_type multi-scan
_exptl_absorpt_process_details SADABS
_exptl_crystal_colour Colorless
_exptl_crystal_density_diffrn 1.127
_exptl_crystal_density_method 'not measured'
_exptl_crystal_description Block
_exptl_crystal_F_000 2360
_exptl_crystal_size_max 0.08
_exptl_crystal_size_mid 0.06
_exptl_crystal_size_min 0.03
_refine_diff_density_max 1.032
_refine_diff_density_min -0.482
_refine_diff_density_rms 0.072
_refine_ls_extinction_method none
_refine_ls_goodness_of_fit_ref 0.914
_refine_ls_hydrogen_treatment mixed
_refine_ls_matrix_type full
_refine_ls_number_parameters 675
_refine_ls_number_reflns 5697
_refine_ls_number_restraints 0
_refine_ls_restrained_S_all 0.914
_refine_ls_R_factor_all 0.1603
_refine_ls_R_factor_gt 0.0949
_refine_ls_shift/su_max 0.000
_refine_ls_shift/su_mean 0.000
_refine_ls_structure_factor_coef Fsqd
_refine_ls_weighting_details 'calc w=1/[\s^2^(Fo^2^)+(0.1590P)^2^+33.9845P] where P=(Fo^2^+2Fc^2^)/3'
_refine_ls_weighting_scheme calc
_refine_ls_wR_factor_gt 0.2479
_refine_ls_wR_factor_ref 0.3064
_reflns_number_gt 3086
_reflns_number_total 5697
_reflns_threshold_expression >2sigma(I)
_cod_data_source_file c5ra08747c2.cif
_cod_data_source_block Complex2
_cod_depositor_comments
;
The following automatic conversions were performed:

'_symmetry_cell_setting' value 'Monoclinic' changed to 'monoclinic'
according to
/usr/data/users/saulius/crontab/automatic-downloads/rss-feeds/RSC/lib/dictionaries/cif_core.dic
dictionary named 'cif_core.dic' version 2.4.2 from 2011-04-26.

'_exptl_absorpt_correction_type' value 'Multi-scan' changed to
'multi-scan' according to
/usr/data/users/saulius/crontab/automatic-downloads/rss-feeds/RSC/lib/dictionaries/cif_core.dic
dictionary named 'cif_core.dic' version 2.4.2 from 2011-04-26.

Automatic conversion script
Id: cif_fix_values 3271 2015-04-21 07:52:19Z andrius 
;
_cod_original_sg_symbol_H-M 'P2(1)/n  '
_cod_database_code 7220539

loop_
_symmetry_equiv_pos_as_xyz
'x, y, z'
'-x+1/2, y+1/2, -z+1/2'
'-x, -y, -z'
'x-1/2, -y-1/2, z-1/2'

loop_
_atom_site_label
_atom_site_type_symbol
_atom_site_fract_x
_atom_site_fract_y
_atom_site_fract_z
_atom_site_U_iso_or_equiv
_atom_site_adp_type
_atom_site_occupancy
_atom_site_symmetry_multiplicity
_atom_site_calc_flag
_atom_site_refinement_flags
C25A C 0.1687(9) 0.5345(8) 0.0563(7) 0.094(5) Uani 0.92 1 d P
H25A H 0.2099 0.5618 0.0876 0.113 Uiso 0.92 1 calc PR
H25B H 0.1954 0.5064 0.0292 0.113 Uiso 0.92 1 calc PR
C54 C 0.2884(8) 0.3631(8) 0.5151(6) 0.042(3) Uani 0.74 1 d P
Cl1 Cl 0.65726(14) 0.53138(14) 0.15195(13) 0.0613(8) Uani 1 1 d .
C5 C 0.3186(6) -0.1334(6) 0.5536(5) 0.049(3) Uani 1 1 d .
C4 C 0.3386(6) -0.0757(6) 0.5935(5) 0.054(3) Uani 1 1 d .
H4 H 0.3015 -0.0388 0.5887 0.064 Uiso 1 1 calc R
C6 C 0.3743(6) -0.1883(6) 0.5609(5) 0.057(3) Uani 1 1 d .
H6 H 0.3614 -0.2276 0.5331 0.068 Uiso 1 1 calc R
C1 C 0.4490(6) -0.1858(7) 0.6090(6) 0.068(3) Uani 1 1 d .
H1 H 0.4860 -0.2228 0.6148 0.082 Uiso 1 1 calc R
C2 C 0.4650(7) -0.1259(8) 0.6471(6) 0.066(3) Uani 1 1 d .
C3 C 0.4134(7) -0.0701(6) 0.6416(5) 0.060(3) Uani 1 1 d .
H3 H 0.4272 -0.0303 0.6686 0.072 Uiso 1 1 calc R
C7 C 0.2392(6) -0.1429(6) 0.5006(6) 0.051(3) Uani 1 1 d .
C9 C -0.0023(7) -0.0279(5) 0.2153(5) 0.058(3) Uani 1 1 d .
C11 C -0.1065(10) -0.0592(7) 0.0935(7) 0.094(4) Uani 1 1 d .
C10 C -0.1362(7) -0.0515(6) 0.1476(7) 0.079(4) Uani 1 1 d .
H10 H -0.1917 -0.0557 0.1433 0.095 Uiso 1 1 calc R
C14 C 0.0589(7) -0.0117(5) 0.2801(5) 0.055(3) Uani 1 1 d .
C12 C -0.0837(7) -0.0375(6) 0.2085(6) 0.068(3) Uani 1 1 d .
H12 H -0.1035 -0.0343 0.2462 0.082 Uiso 1 1 calc R
C8 C 0.0263(8) -0.0355(7) 0.1582(6) 0.083(4) Uani 1 1 d .
H8 H 0.0814 -0.0301 0.1617 0.099 Uiso 1 1 calc R
C13 C -0.0262(11) -0.0507(8) 0.0976(7) 0.106(5) Uani 1 1 d .
H13 H -0.0073 -0.0551 0.0595 0.127 Uiso 1 1 calc R
O1 O 0.1317(5) -0.0096(4) 0.2836(3) 0.078(2) Uani 1 1 d .
N1 N 0.0313(4) 0.0014(4) 0.3339(4) 0.050(2) Uani 1 1 d .
H1A H -0.0199 -0.0020 0.3305 0.061 Uiso 1 1 calc R
N2 N 0.1601(5) 0.4006(5) 0.1928(4) 0.061(2) Uani 1 1 d .
C16 C 0.0879(6) 0.3549(6) 0.1617(6) 0.070(3) Uani 1 1 d .
H16A H 0.0466 0.3839 0.1324 0.084 Uiso 1 1 calc R
H16B H 0.0656 0.3373 0.1972 0.084 Uiso 1 1 calc R
C15 C 0.1057(7) 0.2915(6) 0.1213(6) 0.080(4) Uani 1 1 d .
H15A H 0.1433 0.3057 0.0958 0.096 Uiso 1 1 calc R
H15B H 0.1310 0.2542 0.1518 0.096 Uiso 1 1 calc R
C19 C 0.1338(6) 0.4513(6) 0.2401(5) 0.071(3) Uani 1 1 d .
H19A H 0.0873 0.4779 0.2143 0.085 Uiso 1 1 calc R
H19B H 0.1157 0.4238 0.2729 0.085 Uiso 1 1 calc R
C20 C 0.1973(7) 0.5032(7) 0.2774(6) 0.086(4) Uani 1 1 d .
H20A H 0.2121 0.5343 0.2453 0.103 Uiso 1 1 calc R
H20B H 0.2456 0.4776 0.3010 0.103 Uiso 1 1 calc R
C21 C 0.1669(8) 0.5481(8) 0.3282(6) 0.105(5) Uani 1 1 d .
H21A H 0.1191 0.5744 0.3046 0.126 Uiso 1 1 calc R
H21B H 0.1515 0.5171 0.3601 0.126 Uiso 1 1 calc R
C22 C 0.2312(10) 0.5986(9) 0.3654(8) 0.148(7) Uani 1 1 d .
H22A H 0.2793 0.5728 0.3875 0.222 Uiso 1 1 calc R
H22B H 0.2116 0.6239 0.3982 0.222 Uiso 1 1 calc R
H22C H 0.2438 0.6315 0.3343 0.222 Uiso 1 1 calc R
C18 C 0.0281(7) 0.2641(7) 0.0737(6) 0.085(4) Uani 1 1 d .
H18A H -0.0147 0.2636 0.0966 0.102 Uiso 1 1 calc R
H18B H 0.0115 0.2959 0.0358 0.102 Uiso 1 1 calc R
C23 C 0.1881(6) 0.4414(6) 0.1395(5) 0.064(3) Uani 1 1 d .
H23A H 0.2336 0.4710 0.1619 0.077 Uiso 1 1 calc R
H23B H 0.2080 0.4078 0.1121 0.077 Uiso 1 1 calc R
C24 C 0.1264(8) 0.4862(7) 0.0948(7) 0.093(4) Uani 1 1 d .
H24A H 0.0981 0.5139 0.1210 0.111 Uiso 1 1 calc R
H24B H 0.0868 0.4570 0.0639 0.111 Uiso 1 1 calc R
C26 C 0.1133(12) 0.5799(12) 0.0150(10) 0.194(9) Uani 1 1 d .
H26A H 0.1097 0.6227 0.0389 0.291 Uiso 1 1 calc R
H26B H 0.0609 0.5577 0.0019 0.291 Uiso 1 1 calc R
H26C H 0.1310 0.5906 -0.0242 0.291 Uiso 1 1 calc R
C27 C 0.2310(6) 0.3566(6) 0.2311(6) 0.079(4) Uani 1 1 d .
H27A H 0.2770 0.3877 0.2480 0.095 Uiso 1 1 calc R
H27B H 0.2456 0.3241 0.2000 0.095 Uiso 1 1 calc R
N3 N 0.7305(4) 0.2140(4) 0.2416(4) 0.055(2) Uani 1 1 d .
C41 C 0.7565(6) 0.2211(6) 0.3175(5) 0.056(3) Uani 1 1 d .
H41A H 0.7087 0.2169 0.3341 0.067 Uiso 1 1 calc R
H41B H 0.7923 0.1820 0.3358 0.067 Uiso 1 1 calc R
C39 C 0.8798(6) 0.1829(6) 0.2448(5) 0.069(3) Uani 1 1 d .
H39A H 0.8996 0.1964 0.2916 0.083 Uiso 1 1 calc R
H39B H 0.8671 0.1329 0.2431 0.083 Uiso 1 1 calc R
C40 C 0.8028(6) 0.2247(6) 0.2122(5) 0.068(3) Uani 1 1 d .
H40A H 0.8165 0.2744 0.2151 0.081 Uiso 1 1 calc R
H40B H 0.7857 0.2124 0.1650 0.081 Uiso 1 1 calc R
C42 C 0.7994(6) 0.2890(6) 0.3435(5) 0.066(3) Uani 1 1 d .
H42A H 0.7667 0.3287 0.3221 0.080 Uiso 1 1 calc R
H42B H 0.8510 0.2910 0.3322 0.080 Uiso 1 1 calc R
C32 C 0.5912(6) 0.2656(6) 0.2322(5) 0.066(3) Uani 1 1 d .
H32A H 0.5999 0.2894 0.2750 0.079 Uiso 1 1 calc R
H32B H 0.5780 0.2167 0.2384 0.079 Uiso 1 1 calc R
C31 C 0.6684(6) 0.2683(6) 0.2102(5) 0.063(3) Uani 1 1 d .
H31A H 0.6548 0.2626 0.1619 0.076 Uiso 1 1 calc R
H31B H 0.6925 0.3147 0.2206 0.076 Uiso 1 1 calc R
C34 C 0.4416(6) 0.2940(7) 0.2031(6) 0.093(4) Uani 1 1 d .
H34A H 0.4264 0.2452 0.2035 0.140 Uiso 1 1 calc R
H34B H 0.3993 0.3195 0.1719 0.140 Uiso 1 1 calc R
H34C H 0.4495 0.3136 0.2472 0.140 Uiso 1 1 calc R
C43 C 0.8140(7) 0.2946(6) 0.4186(6) 0.075(3) Uani 1 1 d .
H43A H 0.7620 0.2948 0.4293 0.090 Uiso 1 1 calc R
H43B H 0.8437 0.2532 0.4395 0.090 Uiso 1 1 calc R
C35 C 0.6977(6) 0.1404(6) 0.2266(5) 0.061(3) Uani 1 1 d .
H35A H 0.6565 0.1328 0.2504 0.074 Uiso 1 1 calc R
H35B H 0.7415 0.1074 0.2446 0.074 Uiso 1 1 calc R
C36 C 0.6612(9) 0.1229(7) 0.1536(6) 0.109(5) Uani 1 1 d .
H36A H 0.7043 0.1148 0.1319 0.131 Uiso 1 1 calc R
H36B H 0.6286 0.1622 0.1313 0.131 Uiso 1 1 calc R
C33 C 0.5200(6) 0.2998(6) 0.1820(6) 0.076(3) Uani 1 1 d .
H33A H 0.5127 0.2774 0.1387 0.091 Uiso 1 1 calc R
H33B H 0.5322 0.3492 0.1773 0.091 Uiso 1 1 calc R
C44 C 0.8609(7) 0.3598(7) 0.4481(6) 0.096(4) Uani 1 1 d .
H44A H 0.9107 0.3619 0.4348 0.144 Uiso 1 1 calc R
H44B H 0.8731 0.3580 0.4962 0.144 Uiso 1 1 calc R
H44C H 0.8289 0.4010 0.4320 0.144 Uiso 1 1 calc R
C45 C 0.9443(6) 0.1959(6) 0.2100(6) 0.078(3) Uani 1 1 d .
H45A H 0.9277 0.1741 0.1661 0.093 Uiso 1 1 calc R
H45B H 0.9477 0.2463 0.2033 0.093 Uiso 1 1 calc R
C46 C 1.0258(7) 0.1701(6) 0.2442(6) 0.086(4) Uani 1 1 d .
H46A H 1.0480 0.1980 0.2836 0.129 Uiso 1 1 calc R
H46B H 1.0603 0.1737 0.2145 0.129 Uiso 1 1 calc R
H46C H 1.0226 0.1217 0.2569 0.129 Uiso 1 1 calc R
C47 C 0.0955(5) -0.1137(5) 0.4663(5) 0.054(3) Uani 1 1 d .
H47A H 0.0714 -0.1591 0.4709 0.064 Uiso 1 1 calc R
H47B H 0.0995 -0.1093 0.4205 0.064 Uiso 1 1 calc R
C48 C 0.0869(5) 0.0216(6) 0.3987(5) 0.054(3) Uani 1 1 d .
H48A H 0.1026 0.0707 0.3975 0.065 Uiso 1 1 calc R
H48B H 0.1357 -0.0071 0.4077 0.065 Uiso 1 1 calc R
F1 F 0.5390(4) -0.1231(4) 0.6940(3) 0.092(2) Uani 1 1 d .
F2 F -0.1605(5) -0.0741(5) 0.0327(4) 0.129(3) Uani 1 1 d .
N4 N 0.1755(4) -0.1088(4) 0.5127(4) 0.052(2) Uani 1 1 d .
H4A H 0.1824 -0.0838 0.5485 0.062 Uiso 1 1 calc R
C52 C 0.2225(7) 0.2538(6) 0.5047(5) 0.056(3) Uani 1 1 d .
H52 H 0.2242 0.2056 0.5135 0.068 Uiso 1 1 calc R
C49 C 0.2203(9) 0.3967(7) 0.4823(6) 0.081(4) Uani 1 1 d .
H49 H 0.2201 0.4451 0.4749 0.097 Uiso 1 1 calc R
C51 C 0.1509(6) 0.2847(6) 0.4708(5) 0.054(3) Uani 1 1 d .
C53 C 0.2928(7) 0.2939(8) 0.5261(5) 0.072(3) Uani 1 1 d .
H53 H 0.3420 0.2727 0.5477 0.087 Uiso 1 1 calc R
C50 C 0.1497(7) 0.3568(7) 0.4598(5) 0.070(3) Uani 1 1 d .
H50 H 0.1015 0.3788 0.4371 0.084 Uiso 1 1 calc R
F3 F 0.3572(4) 0.4017(4) 0.5368(4) 0.108(2) Uani 1 1 d .
C55 C 0.0744(7) 0.2445(7) 0.4418(6) 0.062(3) Uani 1 1 d .
O3 O 0.0166(4) 0.2694(4) 0.3973(4) 0.073(2) Uani 1 1 d .
N5 N 0.0671(5) 0.1797(5) 0.4656(4) 0.057(2) Uani 1 1 d .
H5 H 0.1048 0.1636 0.4986 0.069 Uiso 1 1 calc R
C57 C 0.0442(5) 0.0108(6) 0.4530(5) 0.046(3) Uani 1 1 d .
C56 C 0.0000(5) 0.0667(5) 0.4697(4) 0.044(3) Uani 1 1 d .
C60 C -0.0035(5) 0.1363(5) 0.4362(5) 0.052(3) Uani 1 1 d .
H60A H -0.0073 0.1291 0.3890 0.062 Uiso 1 1 calc R
H60B H -0.0521 0.1611 0.4393 0.062 Uiso 1 1 calc R
C59 C 0.0433(5) -0.0551(6) 0.4817(5) 0.049(3) Uani 1 1 d .
O4 O 0.2341(4) -0.1783(4) 0.4506(4) 0.064(2) Uani 1 1 d .
O5 O 0.6880(5) 0.3921(4) 0.0752(4) 0.100(3) Uani 1 1 d .
O6 O 0.7706(7) 0.4321(5) 0.2521(5) 0.135(4) Uani 1 1 d .
C75 C 0.2174(8) 0.3143(7) 0.2897(7) 0.109(5) Uani 1 1 d .
H75A H 0.1671 0.2880 0.2746 0.131 Uiso 1 1 calc R
H75B H 0.2113 0.3467 0.3244 0.131 Uiso 1 1 calc R
C77 C 0.0380(8) 0.1911(8) 0.0486(7) 0.112(5) Uani 1 1 d .
H77A H 0.0808 0.1912 0.0264 0.168 Uiso 1 1 calc R
H77B H -0.0119 0.1765 0.0175 0.168 Uiso 1 1 calc R
H77C H 0.0515 0.1588 0.0857 0.168 Uiso 1 1 calc R
Cl2 Cl 0.87451(19) 0.38361(19) 0.1564(2) 0.1139(14) Uani 1 1 d .
O10 O 0.0037(5) 0.3794(5) 0.3058(5) 0.122(3) Uani 1 1 d .
C76 C 0.2913(9) 0.2592(12) 0.3223(10) 0.192(10) Uani 1 1 d .
C100 C 0.6077(15) 0.0563(9) 0.1473(8) 0.199(12) Uani 1 1 d .
H10A H 0.6434 0.0159 0.1499 0.238 Uiso 1 1 calc R
H10B H 0.5875 0.0547 0.1869 0.238 Uiso 1 1 calc R
C101 C 0.5479(13) 0.0463(13) 0.0979(18) 0.265(16) Uani 1 1 d .

loop_
_atom_site_aniso_label
_atom_site_aniso_U_11
_atom_site_aniso_U_22
_atom_site_aniso_U_33
_atom_site_aniso_U_23
_atom_site_aniso_U_13
_atom_site_aniso_U_12
C25A 0.102(11) 0.120(13) 0.065(10) 0.038(9) 0.030(9) 0.040(10)
C54 0.030(9) 0.041(10) 0.048(9) -0.001(7) -0.005(7) -0.027(8)
Cl1 0.0476(16) 0.082(2) 0.0549(17) -0.0063(15) 0.0152(13) -0.0087(14)
C5 0.045(7) 0.054(7) 0.059(7) 0.012(7) 0.033(6) 0.013(6)
C4 0.041(7) 0.066(8) 0.057(7) 0.003(7) 0.020(6) 0.002(6)
C6 0.049(7) 0.070(8) 0.055(7) -0.011(6) 0.021(6) -0.002(6)
C1 0.041(8) 0.086(10) 0.076(9) 0.017(8) 0.012(7) 0.011(7)
C2 0.042(8) 0.085(10) 0.069(9) 0.012(8) 0.009(7) -0.012(8)
C3 0.057(8) 0.064(8) 0.060(8) 0.007(6) 0.018(7) 0.000(7)
C7 0.039(7) 0.066(8) 0.050(8) 0.016(6) 0.016(6) 0.003(6)
C9 0.063(8) 0.054(7) 0.058(8) -0.006(6) 0.018(7) 0.007(6)
C11 0.112(13) 0.116(12) 0.050(10) -0.010(8) 0.015(10) -0.006(9)
C10 0.076(9) 0.088(9) 0.065(9) -0.005(7) 0.004(9) -0.008(7)
C14 0.051(8) 0.064(7) 0.048(8) 0.015(6) 0.009(7) 0.013(6)
C12 0.065(9) 0.088(9) 0.049(8) -0.002(6) 0.012(7) 0.008(7)
C8 0.077(8) 0.121(11) 0.053(8) -0.014(7) 0.024(8) 0.003(7)
C13 0.112(13) 0.155(14) 0.055(10) -0.014(9) 0.031(10) -0.007(11)
O1 0.051(5) 0.126(7) 0.060(5) 0.005(4) 0.021(4) 0.015(5)
N1 0.041(5) 0.071(6) 0.041(5) 0.004(4) 0.014(5) 0.005(4)
N2 0.048(6) 0.078(6) 0.063(6) -0.003(5) 0.025(5) 0.009(5)
C16 0.039(7) 0.091(9) 0.080(8) 0.012(7) 0.015(6) 0.003(6)
C15 0.080(9) 0.085(9) 0.091(9) -0.001(8) 0.051(8) -0.007(7)
C19 0.062(7) 0.097(9) 0.059(7) 0.006(7) 0.023(6) 0.018(7)
C20 0.076(8) 0.096(10) 0.088(9) -0.025(8) 0.024(7) -0.010(8)
C21 0.113(11) 0.133(13) 0.066(9) 0.015(9) 0.022(8) 0.044(10)
C22 0.179(17) 0.149(16) 0.103(12) -0.047(11) 0.016(12) -0.015(13)
C18 0.067(8) 0.111(12) 0.082(9) -0.010(8) 0.029(7) -0.024(8)
C23 0.060(7) 0.081(8) 0.069(8) 0.013(7) 0.046(6) 0.003(6)
C24 0.094(9) 0.100(10) 0.096(10) 0.027(9) 0.045(9) 0.014(9)
C26 0.19(2) 0.26(3) 0.153(18) 0.033(19) 0.093(17) -0.02(2)
C27 0.052(7) 0.086(9) 0.102(10) 0.020(8) 0.024(7) 0.004(7)
N3 0.047(5) 0.061(6) 0.057(6) 0.012(5) 0.013(5) 0.005(5)
C41 0.051(6) 0.077(8) 0.039(7) 0.017(6) 0.009(5) 0.001(6)
C39 0.060(7) 0.082(9) 0.068(8) 0.012(6) 0.023(6) -0.003(6)
C40 0.055(7) 0.100(9) 0.053(7) 0.023(6) 0.023(6) 0.000(7)
C42 0.066(7) 0.071(8) 0.063(8) 0.010(6) 0.019(6) -0.006(6)
C32 0.048(7) 0.082(8) 0.066(8) 0.008(6) 0.013(6) 0.001(6)
C31 0.051(7) 0.071(8) 0.065(7) 0.022(6) 0.014(6) 0.007(6)
C34 0.061(8) 0.107(10) 0.113(11) 0.035(8) 0.025(7) 0.004(7)
C43 0.076(8) 0.074(9) 0.073(9) 0.007(7) 0.016(7) 0.000(7)
C35 0.067(7) 0.064(8) 0.051(7) 0.005(6) 0.013(6) -0.002(6)
C36 0.139(13) 0.089(11) 0.080(10) 0.001(8) -0.003(9) -0.010(10)
C33 0.053(7) 0.091(9) 0.078(8) 0.016(7) 0.007(7) 0.006(6)
C44 0.075(8) 0.112(11) 0.091(10) -0.009(9) 0.005(7) -0.014(8)
C45 0.070(8) 0.091(9) 0.079(8) 0.021(7) 0.030(7) 0.001(7)
C46 0.072(9) 0.090(9) 0.106(10) 0.028(8) 0.040(8) 0.005(7)
C47 0.035(6) 0.067(8) 0.056(7) 0.000(6) 0.006(6) 0.002(5)
C48 0.045(6) 0.075(8) 0.045(7) 0.008(6) 0.016(6) 0.002(5)
F1 0.049(4) 0.116(6) 0.094(5) -0.002(4) -0.009(4) 0.000(4)
F2 0.133(7) 0.180(8) 0.060(5) -0.038(5) 0.004(5) -0.026(6)
N4 0.033(5) 0.068(6) 0.053(5) -0.005(4) 0.009(5) 0.005(4)
C52 0.055(8) 0.060(7) 0.055(7) 0.001(6) 0.017(6) -0.001(7)
C49 0.101(11) 0.068(9) 0.070(9) -0.001(7) 0.014(8) -0.015(9)
C51 0.056(8) 0.061(9) 0.038(6) 0.001(6) 0.003(6) 0.002(7)
C53 0.051(8) 0.086(11) 0.076(9) -0.001(7) 0.012(6) -0.003(7)
C50 0.068(9) 0.067(10) 0.064(8) -0.003(7) 0.000(6) 0.000(7)
F3 0.094(5) 0.092(5) 0.126(6) -0.002(5) 0.007(5) -0.021(4)
C55 0.054(8) 0.061(9) 0.072(8) 0.006(7) 0.017(7) -0.003(7)
O3 0.057(5) 0.070(5) 0.080(5) 0.019(4) -0.005(4) 0.000(4)
N5 0.054(6) 0.062(7) 0.052(6) 0.004(5) 0.007(4) -0.001(5)
C57 0.032(6) 0.065(8) 0.039(6) 0.009(6) 0.007(5) 0.005(6)
C56 0.032(6) 0.062(8) 0.032(6) 0.004(6) -0.001(5) -0.002(6)
C60 0.041(6) 0.064(8) 0.051(7) 0.007(6) 0.014(5) 0.004(6)
C59 0.034(6) 0.068(9) 0.039(6) 0.001(6) -0.001(5) 0.003(6)
O4 0.050(4) 0.086(6) 0.055(5) -0.013(4) 0.014(4) 0.006(4)
O5 0.085(6) 0.116(7) 0.078(6) -0.039(5) -0.017(5) 0.022(5)
O6 0.181(10) 0.101(7) 0.096(7) 0.022(6) -0.014(7) -0.006(7)
C75 0.103(10) 0.115(12) 0.106(11) 0.033(9) 0.023(9) -0.016(9)
C77 0.126(12) 0.117(13) 0.110(11) -0.014(10) 0.061(10) -0.052(10)
Cl2 0.068(2) 0.092(3) 0.181(4) 0.042(3) 0.032(2) 0.0114(18)
O10 0.082(6) 0.163(9) 0.115(7) 0.054(7) 0.018(5) -0.032(6)
C76 0.092(12) 0.26(2) 0.22(2) 0.116(18) 0.036(12) 0.095(14)
C100 0.29(3) 0.091(13) 0.115(14) 0.007(10) -0.118(16) -0.040(16)
C101 0.149(19) 0.18(2) 0.39(4) 0.11(3) -0.05(2) -0.037(16)

loop_
_atom_type_symbol
_atom_type_description
_atom_type_scat_dispersion_real
_atom_type_scat_dispersion_imag
_atom_type_scat_source
C C 0.0033 0.0016 'International Tables Vol C Tables 4.2.6.8 and 6.1.1.4'
H H 0.0000 0.0000 'International Tables Vol C Tables 4.2.6.8 and 6.1.1.4'
N N 0.0061 0.0033 'International Tables Vol C Tables 4.2.6.8 and 6.1.1.4'
O O 0.0106 0.0060 'International Tables Vol C Tables 4.2.6.8 and 6.1.1.4'
F F 0.0171 0.0103 'International Tables Vol C Tables 4.2.6.8 and 6.1.1.4'
Cl Cl 0.1484 0.1585 'International Tables Vol C Tables 4.2.6.8 and 6.1.1.4'

loop_
_geom_angle_atom_site_label_1
_geom_angle_atom_site_label_2
_geom_angle_atom_site_label_3
_geom_angle
_geom_angle_site_symmetry_1
_geom_angle_site_symmetry_3
C26 C25A C24 110.8(13) . .
C53 C54 C49 123.8(11) . .
C53 C54 F3 118.1(13) . .
C49 C54 F3 118.0(13) . .
C4 C5 C6 118.9(10) . .
C4 C5 C7 124.6(10) . .
C6 C5 C7 116.4(10) . .
C5 C4 C3 121.8(10) . .
C5 C6 C1 121.3(10) . .
C2 C1 C6 116.4(10) . .
C3 C2 C1 124.9(10) . .
C3 C2 F1 118.7(12) . .
C1 C2 F1 116.4(12) . .
C2 C3 C4 116.6(10) . .
O4 C7 N4 123.0(9) . .
O4 C7 C5 122.0(10) . .
N4 C7 C5 114.9(10) . .
C12 C9 C8 118.2(10) . .
C12 C9 C14 124.4(10) . .
C8 C9 C14 117.3(11) . .
C10 C11 C13 122.0(12) . .
C10 C11 F2 118.1(14) . .
C13 C11 F2 119.9(14) . .
C11 C10 C12 119.0(12) . .
O1 C14 N1 121.2(10) . .
O1 C14 C9 121.0(10) . .
N1 C14 C9 117.8(10) . .
C10 C12 C9 121.3(11) . .
C13 C8 C9 120.4(12) . .
C11 C13 C8 119.1(12) . .
C14 N1 C48 121.3(8) . .
C16 N2 C27 111.0(8) . .
C16 N2 C19 106.9(8) . .
C27 N2 C19 110.1(8) . .
C16 N2 C23 111.3(8) . .
C27 N2 C23 107.3(8) . .
C19 N2 C23 110.3(8) . .
N2 C16 C15 115.1(8) . .
C18 C15 C16 110.8(10) . .
C20 C19 N2 116.4(9) . .
C19 C20 C21 112.3(10) . .
C22 C21 C20 111.5(12) . .
C77 C18 C15 112.3(11) . .
C24 C23 N2 115.8(8) . .
C23 C24 C25A 108.5(10) . .
N2 C27 C75 116.0(9) . .
C31 N3 C35 111.5(7) . .
C31 N3 C41 111.5(8) . .
C35 N3 C41 106.5(7) . .
C31 N3 C40 106.9(7) . .
C35 N3 C40 109.7(8) . .
C41 N3 C40 110.8(7) . .
C42 C41 N3 115.1(8) . .
C45 C39 C40 111.2(9) . .
N3 C40 C39 116.6(8) . .
C41 C42 C43 111.0(9) . .
C31 C32 C33 112.7(9) . .
N3 C31 C32 115.0(8) . .
C44 C43 C42 113.3(10) . .
N3 C35 C36 116.2(9) . .
C35 C36 C100 110.0(11) . .
C32 C33 C34 112.4(9) . .
C46 C45 C39 116.2(9) . .
N4 C47 C59 108.6(8) . .
N1 C48 C57 108.6(7) . .
C7 N4 C47 120.8(8) . .
C51 C52 C53 120.5(10) . .
C54 C49 C50 117.9(11) . .
C52 C51 C50 118.6(10) . .
C52 C51 C55 123.7(11) . .
C50 C51 C55 117.7(11) . .
C54 C53 C52 118.7(11) . .
C51 C50 C49 120.5(11) . .
O3 C55 N5 119.0(10) . .
O3 C55 C51 122.6(11) . .
N5 C55 C51 118.4(11) . .
C55 N5 C60 120.8(8) . .
C59 C57 C56 120.7(9) . .
C59 C57 C48 120.4(10) . .
C56 C57 C48 118.8(10) . .
C57 C56 C59 118.5(9) . 3_556
C57 C56 C60 121.1(9) . .
C59 C56 C60 120.3(10) 3_556 .
N5 C60 C56 112.5(8) . .
C57 C59 C56 120.8(9) . 3_556
C57 C59 C47 119.9(10) . .
C56 C59 C47 119.1(10) 3_556 .
C27 C75 C76 113.5(12) . .
C101 C100 C36 121.9(18) . .

loop_
_geom_bond_atom_site_label_1
_geom_bond_atom_site_label_2
_geom_bond_distance
_geom_bond_site_symmetry_2
C25A C26 1.39(2) .
C25A C24 1.517(16) .
C54 C53 1.329(16) .
C54 C49 1.340(16) .
C54 F3 1.355(12) .
C5 C4 1.358(13) .
C5 C6 1.390(13) .
C5 C7 1.510(14) .
C4 C3 1.397(13) .
C6 C1 1.394(13) .
C1 C2 1.366(15) .
C2 C3 1.362(14) .
C2 F1 1.373(12) .
C7 O4 1.215(11) .
C7 N4 1.344(12) .
C9 C12 1.370(14) .
C9 C8 1.399(14) .
C9 C14 1.494(14) .
C11 C10 1.352(16) .
C11 C13 1.361(17) .
C11 F2 1.375(14) .
C10 C12 1.364(14) .
C14 O1 1.226(11) .
C14 N1 1.343(12) .
C8 C13 1.363(16) .
N1 C48 1.470(11) .
N2 C16 1.502(12) .
N2 C27 1.508(12) .
N2 C19 1.523(12) .
N2 C23 1.523(12) .
C16 C15 1.539(14) .
C15 C18 1.515(15) .
C19 C20 1.513(14) .
C20 C21 1.544(16) .
C21 C22 1.505(18) .
C18 C77 1.504(16) .
C23 C24 1.472(14) .
C27 C75 1.522(15) .
N3 C31 1.496(11) .
N3 C35 1.504(12) .
N3 C41 1.519(11) .
N3 C40 1.526(12) .
C41 C42 1.507(13) .
C39 C45 1.486(13) .
C39 C40 1.529(13) .
C42 C43 1.511(14) .
C32 C31 1.504(13) .
C32 C33 1.516(13) .
C34 C33 1.518(14) .
C43 C44 1.510(15) .
C35 C36 1.509(15) .
C36 C100 1.54(2) .
C45 C46 1.466(14) .
C47 N4 1.448(11) .
C47 C59 1.509(13) .
C48 C57 1.507(12) .
C52 C51 1.368(13) .
C52 C53 1.388(14) .
C49 C50 1.392(15) .
C51 C50 1.384(14) .
C51 C55 1.492(14) .
C55 O3 1.248(12) .
C55 N5 1.341(12) .
N5 C60 1.451(11) .
C57 C59 1.385(13) .
C57 C56 1.396(13) .
C56 C59 1.414(13) 3_556
C56 C60 1.485(13) .
C59 C56 1.414(13) 3_556
C75 C76 1.638(19) .
C100 C101 1.25(2) .
